data_7245642
loop_
_publ_author_name
'Beau, Maxime'
'Jeannin, olivier'
'Fourmigu\'e, Marc'
'Senzier, Pascale'
'Barriere, Frederic'
'Jeon, Ie-Rang'

_publ_section_title
;
 Oxidation-induced activation of chalcogen bonding in redox-active
 bis(selenomethyl)tetrathiafulvalene derivatives
;
_journal_name_full CrystEngComm
_journal_paper_doi 10.1039/D2CE01168A
_journal_year 2022
_chemical_formula_moiety 'C10 H10 S6 Se2, Br'
_chemical_formula_sum 'C20 H20 Br2 S12 Se4'
_chemical_formula_weight 1120.74
_space_group_IT_number 14
_space_group_name_Hall '-P 2ybc'
_space_group_name_H-M_alt 'P 1 21/c 1'
_symmetry_cell_setting monoclinic
_symmetry_Int_Tables_number 14
_symmetry_space_group_name_Hall '-P 2ybc'
_symmetry_space_group_name_H-M 'P 1 21/c 1'
_atom_sites_solution_hydrogens geom
_atom_sites_solution_primary dual
_atom_sites_solution_secondary difmap
_audit_conform_dict_location ftp://ftp.iucr.org/pub/cif_core.dic
_audit_conform_dict_name cif_core.dic
_audit_conform_dict_version 2.4.3
_audit_creation_date 2022-10-03T13:43:29-00:00
_audit_creation_method 'WinGX routine CIF_UPDATE'
_audit_update_record
;
2022-10-05 deposited with the CCDC.	2022-10-07 downloaded from the CCDC.
;
_cell_angle_alpha 90
_cell_angle_beta 93.323(2)
_cell_angle_gamma 90
_cell_formula_units_Z 2
_cell_length_a 5.8409(4)
_cell_length_b 17.6599(12)
_cell_length_c 16.2327(9)
_cell_measurement_reflns_used 9966
_cell_measurement_temperature 296(2)
_cell_measurement_theta_max 26.64
_cell_measurement_theta_min 2.63
_cell_measurement_wavelength 0.71073
_cell_volume 1671.58(19)
_computing_cell_refinement 'Bruker APEX2 (Bruker, 2014)'
_computing_data_collection 'Bruker APEX2 (Bruker, 2014)'
_computing_data_reduction 'Bruker APEX2 (Bruker, 2014)'
_computing_molecular_graphics 'Ortep for Windows (Farrugia, 2012)'
_computing_publication_material 'WinGX publication routines (Farrugia, 2012)'
_computing_structure_refinement 'SHELXL-2014/7 (Sheldrick, 2014)'
_computing_structure_solution 'SHELXT-2014 (Sheldrick, 2014)'
_diffrn_ambient_temperature 296(2)
_diffrn_detector 'CCD plate'
_diffrn_measured_fraction_theta_full 0.999
_diffrn_measured_fraction_theta_max 0.996
_diffrn_measurement_device_type 'APEXII, Bruker-AXS'
_diffrn_measurement_method 'CCD rotation images, thick slices'
_diffrn_orient_matrix_UB_11 0.128582
_diffrn_orient_matrix_UB_12 0.036128
_diffrn_orient_matrix_UB_13 0.013488
_diffrn_orient_matrix_UB_21 0.112338
_diffrn_orient_matrix_UB_22 -0.042648
_diffrn_orient_matrix_UB_23 -0.001387
_diffrn_orient_matrix_UB_31 0.01603
_diffrn_orient_matrix_UB_32 0.009077
_diffrn_orient_matrix_UB_33 -0.0602
_diffrn_radiation_probe x-ray
_diffrn_radiation_source 'fine-focus sealed tube'
_diffrn_radiation_type MoK\a
_diffrn_radiation_wavelength 0.71073
_diffrn_reflns_av_R_equivalents 0.0571
_diffrn_reflns_av_unetI/netI 0.0322
_diffrn_reflns_Laue_measured_fraction_full 0.999
_diffrn_reflns_Laue_measured_fraction_max 0.996
_diffrn_reflns_limit_h_max 7
_diffrn_reflns_limit_h_min -7
_diffrn_reflns_limit_k_max 23
_diffrn_reflns_limit_k_min -22
_diffrn_reflns_limit_l_max 21
_diffrn_reflns_limit_l_min -14
_diffrn_reflns_number 40223
_diffrn_reflns_point_group_measured_fraction_full 0.999
_diffrn_reflns_point_group_measured_fraction_max 0.996
_diffrn_reflns_theta_full 25.242
_diffrn_reflns_theta_max 27.546
_diffrn_reflns_theta_min 2.766
_diffrn_standards_number 0
_exptl_absorpt_coefficient_mu 7.546
_exptl_absorpt_correction_T_max 0.797
_exptl_absorpt_correction_T_min 0.703
_exptl_absorpt_correction_type multi-scan
_exptl_absorpt_process_details
;
  [Sheldrick, G.M. (2002). SADABS Bruker AXS Inc., Madison, Wisconsin, USA]
;
_exptl_crystal_colour black
_exptl_crystal_density_diffrn 2.227
_exptl_crystal_density_method 'not measured'
_exptl_crystal_description needle
_exptl_crystal_F_000 1076
_exptl_crystal_size_max 0.36
_exptl_crystal_size_mid 0.04
_exptl_crystal_size_min 0.03
_refine_diff_density_max 0.547
_refine_diff_density_min -0.632
_refine_diff_density_rms 0.131
_refine_ls_extinction_method none
_refine_ls_goodness_of_fit_ref 1.054
_refine_ls_hydrogen_treatment constr
_refine_ls_matrix_type full
_refine_ls_number_constraints 0
_refine_ls_number_parameters 174
_refine_ls_number_reflns 3849
_refine_ls_number_restraints 0
_refine_ls_restrained_S_all 1.054
_refine_ls_R_factor_all 0.0581
_refine_ls_R_factor_gt 0.0355
_refine_ls_shift/su_max 0.001
_refine_ls_shift/su_mean 0
_refine_ls_structure_factor_coef Fsqd
_refine_ls_weighting_details 'w=1/[\s^2^(Fo^2^)+(0.0372P)^2^+2.3719P] where P=(Fo^2^+2Fc^2^)/3'
_refine_ls_weighting_scheme calc
_refine_ls_wR_factor_gt 0.0759
_refine_ls_wR_factor_ref 0.0854
_reflns_Friedel_coverage 0
_reflns_number_gt 2962
_reflns_number_total 3849
_reflns_threshold_expression 'I > 2\s(I)'
_cod_data_source_file d2ce01168a2.cif
_cod_data_source_block shelx_CCDC3
_cod_original_sg_symbol_H-M 'P 21/c'
_cod_database_code 7245642

loop_
_symmetry_equiv_pos_as_xyz
'x, y, z'
'-x, y+1/2, -z+1/2'
'-x, -y, -z'
'x, -y-1/2, z-1/2'

loop_
_atom_site_label
_atom_site_type_symbol
_atom_site_fract_x
_atom_site_fract_y
_atom_site_fract_z
_atom_site_U_iso_or_equiv
_atom_site_adp_type
_atom_site_occupancy
_atom_site_site_symmetry_order
_atom_site_calc_flag
_atom_site_refinement_flags_posn
_atom_site_refinement_flags_adp
_atom_site_refinement_flags_occupancy
_atom_site_disorder_assembly
_atom_site_disorder_group
C1 C 0.1380(6) 0.5133(2) 0.2328(2) 0.0337(8) Uani 1 1 d . . . . .
C2 C -0.1881(6) 0.5783(2) 0.3053(2) 0.0315(8) Uani 1 1 d . . . . .
C3 C -0.1935(6) 0.6088(2) 0.2276(2) 0.0322(8) Uani 1 1 d . . . . .
C4 C -0.2591(7) 0.5566(3) 0.4792(2) 0.0463(11) Uani 1 1 d . . . . .
H4A H -0.2558 0.5031 0.4691 0.069 Uiso 1 1 calc R U . . .
H4B H -0.3461 0.5666 0.5264 0.069 Uiso 1 1 calc R U . . .
H4C H -0.1053 0.5749 0.4894 0.069 Uiso 1 1 calc R U . . .
C5 C -0.2871(9) 0.7042(3) 0.0853(3) 0.0644(15) Uani 1 1 d . . . . .
H5A H -0.1344 0.7238 0.0942 0.097 Uiso 1 1 calc R U . . .
H5B H -0.3819 0.7412 0.0565 0.097 Uiso 1 1 calc R U . . .
H5C H -0.2833 0.6588 0.0529 0.097 Uiso 1 1 calc R U . . .
C6 C 0.3232(6) 0.4690(2) 0.2136(2) 0.0321(8) Uani 1 1 d . . . . .
C7 C 0.6519(6) 0.4060(2) 0.1407(2) 0.0311(8) Uani 1 1 d . . . . .
C8 C 0.6632(6) 0.3766(2) 0.2177(2) 0.0293(8) Uani 1 1 d . . . . .
C9 C 0.9938(8) 0.3078(3) 0.0924(3) 0.0490(11) Uani 1 1 d . . . . .
H9A H 1.0174 0.2764 0.0446 0.059 Uiso 1 1 calc R U . . .
H9B H 1.1432 0.3246 0.1144 0.059 Uiso 1 1 calc R U . . .
C10 C 0.8863(8) 0.2604(2) 0.1564(3) 0.0457(10) Uani 1 1 d . . . . .
H10A H 0.9776 0.2151 0.1658 0.055 Uiso 1 1 calc R U . . .
H10B H 0.735 0.2449 0.1351 0.055 Uiso 1 1 calc R U . . .
S1 S 0.02058(17) 0.51082(6) 0.32813(6) 0.0368(2) Uani 1 1 d . . . . .
S2 S 0.00847(17) 0.57541(6) 0.16310(6) 0.0375(2) Uani 1 1 d . . . . .
S3 S 0.43274(17) 0.47075(6) 0.11704(6) 0.0368(2) Uani 1 1 d . . . . .
S4 S 0.45856(16) 0.40809(6) 0.28406(6) 0.0350(2) Uani 1 1 d . . . . .
S5 S 0.8277(2) 0.38968(8) 0.05947(7) 0.0524(3) Uani 1 1 d . . . . .
S6 S 0.85977(17) 0.30796(6) 0.25383(6) 0.0382(2) Uani 1 1 d . . . . .
Se1 Se -0.40017(6) 0.60752(2) 0.38376(2) 0.03907(12) Uani 1 1 d . . . . .
Se2 Se -0.41158(7) 0.68177(3) 0.19063(3) 0.04450(13) Uani 1 1 d . . . . .
Br1 Br 0.74466(8) 0.33659(3) 0.45750(3) 0.05074(14) Uani 1 1 d . . . . .

loop_
_atom_site_aniso_label
_atom_site_aniso_U_11
_atom_site_aniso_U_22
_atom_site_aniso_U_33
_atom_site_aniso_U_23
_atom_site_aniso_U_13
_atom_site_aniso_U_12
C1 0.0337(19) 0.032(2) 0.0349(19) -0.0011(17) 0.0023(15) 0.0075(16)
C2 0.0278(18) 0.028(2) 0.0386(19) -0.0039(16) 0.0050(15) -0.0022(15)
C3 0.0266(18) 0.029(2) 0.041(2) -0.0064(17) 0.0034(15) -0.0005(15)
C4 0.036(2) 0.061(3) 0.041(2) 0.002(2) 0.0042(18) 0.004(2)
C5 0.055(3) 0.078(4) 0.060(3) 0.028(3) 0.003(2) 0.023(3)
C6 0.0330(19) 0.033(2) 0.0308(18) -0.0008(16) 0.0022(15) 0.0069(16)
C7 0.0279(18) 0.031(2) 0.0354(19) -0.0015(16) 0.0054(15) 0.0004(15)
C8 0.0231(17) 0.029(2) 0.0358(19) -0.0018(16) 0.0022(14) 0.0010(14)
C9 0.048(3) 0.047(3) 0.053(3) -0.009(2) 0.015(2) 0.010(2)
C10 0.052(3) 0.031(2) 0.054(3) -0.005(2) 0.004(2) 0.0098(19)
S1 0.0373(5) 0.0389(6) 0.0346(5) 0.0038(4) 0.0064(4) 0.0106(4)
S2 0.0389(5) 0.0376(6) 0.0366(5) 0.0060(4) 0.0081(4) 0.0143(4)
S3 0.0397(5) 0.0389(6) 0.0323(5) 0.0041(4) 0.0049(4) 0.0117(4)
S4 0.0360(5) 0.0356(5) 0.0341(5) 0.0053(4) 0.0071(4) 0.0113(4)
S5 0.0551(7) 0.0616(8) 0.0425(6) 0.0087(5) 0.0205(5) 0.0200(6)
S6 0.0339(5) 0.0389(6) 0.0416(5) 0.0012(4) 0.0000(4) 0.0119(4)
Se1 0.0303(2) 0.0446(3) 0.0430(2) -0.00193(18) 0.00797(16) 0.00745(17)
Se2 0.0322(2) 0.0380(2) 0.0636(3) 0.0046(2) 0.00513(19) 0.01144(18)
Br1 0.0432(2) 0.0525(3) 0.0566(3) 0.0051(2) 0.0034(2) 0.0026(2)

loop_
_atom_type_symbol
_atom_type_description
_atom_type_scat_dispersion_real
_atom_type_scat_dispersion_imag
_atom_type_scat_source
C C 0.0033 0.0016 'International Tables Vol C Tables 4.2.6.8 and 6.1.1.4'
H H 0 0 'International Tables Vol C Tables 4.2.6.8 and 6.1.1.4'
Br Br -0.2901 2.4595 'International Tables Vol C Tables 4.2.6.8 and 6.1.1.4'
S S 0.1246 0.1234 'International Tables Vol C Tables 4.2.6.8 and 6.1.1.4'
Se Se -0.0929 2.2259 'International Tables Vol C Tables 4.2.6.8 and 6.1.1.4'

loop_
_geom_angle_atom_site_label_1
_geom_angle_atom_site_label_2
_geom_angle_atom_site_label_3
_geom_angle
_geom_angle_site_symmetry_1
_geom_angle_site_symmetry_3
_geom_angle_publ_flag
C6 C1 S2 122.2(3) . . ?
C6 C1 S1 122.8(3) . . ?
S2 C1 S1 115.0(2) . . ?
C3 C2 S1 116.5(3) . . ?
C3 C2 Se1 122.0(3) . . ?
S1 C2 Se1 121.5(2) . . ?
C2 C3 S2 116.4(3) . . ?
C2 C3 Se2 122.7(3) . . ?
S2 C3 Se2 120.9(2) . . ?
Se1 C4 H4A 109.5 . . ?
Se1 C4 H4B 109.5 . . ?
H4A C4 H4B 109.5 . . ?
Se1 C4 H4C 109.5 . . ?
H4A C4 H4C 109.5 . . ?
H4B C4 H4C 109.5 . . ?
Se2 C5 H5A 109.5 . . ?
Se2 C5 H5B 109.5 . . ?
H5A C5 H5B 109.5 . . ?
Se2 C5 H5C 109.5 . . ?
H5A C5 H5C 109.5 . . ?
H5B C5 H5C 109.5 . . ?
C1 C6 S4 122.5(3) . . ?
C1 C6 S3 121.9(3) . . ?
S4 C6 S3 115.6(2) . . ?
C8 C7 S5 129.6(3) . . ?
C8 C7 S3 116.9(3) . . ?
S5 C7 S3 113.5(2) . . ?
C7 C8 S4 116.7(3) . . ?
C7 C8 S6 124.9(3) . . ?
S4 C8 S6 118.3(2) . . ?
C10 C9 S5 114.4(3) . . ?
C10 C9 H9A 108.7 . . ?
S5 C9 H9A 108.7 . . ?
C10 C9 H9B 108.7 . . ?
S5 C9 H9B 108.7 . . ?
H9A C9 H9B 107.6 . . ?
C9 C10 S6 114.1(3) . . ?
C9 C10 H10A 108.7 . . ?
S6 C10 H10A 108.7 . . ?
C9 C10 H10B 108.7 . . ?
S6 C10 H10B 108.7 . . ?
H10A C10 H10B 107.6 . . ?
C1 S1 C2 95.86(18) . . ?
C1 S2 C3 96.25(18) . . ?
C6 S3 C7 95.36(17) . . ?
C6 S4 C8 95.37(17) . . ?
C7 S5 C9 103.8(2) . . ?
C8 S6 C10 96.69(19) . . ?
C2 Se1 C4 98.42(17) . . ?
C3 Se2 C5 98.03(18) . . ?

loop_
_geom_bond_atom_site_label_1
_geom_bond_atom_site_label_2
_geom_bond_distance
_geom_bond_site_symmetry_2
_geom_bond_publ_flag
C1 C6 1.386(5) . ?
C1 S2 1.719(4) . ?
C1 S1 1.729(4) . ?
C2 C3 1.371(5) . ?
C2 S1 1.730(4) . ?
C2 Se1 1.898(4) . ?
C3 S2 1.725(4) . ?
C3 Se2 1.886(4) . ?
C4 Se1 1.933(4) . ?
C4 H4A 0.96 . ?
C4 H4B 0.96 . ?
C4 H4C 0.96 . ?
C5 Se2 1.938(5) . ?
C5 H5A 0.96 . ?
C5 H5B 0.96 . ?
C5 H5C 0.96 . ?
C6 S4 1.727(4) . ?
C6 S3 1.728(4) . ?
C7 C8 1.351(5) . ?
C7 S5 1.742(4) . ?
C7 S3 1.743(4) . ?
C8 S4 1.746(4) . ?
C8 S6 1.747(4) . ?
C9 C10 1.499(6) . ?
C9 S5 1.805(5) . ?
C9 H9A 0.97 . ?
C9 H9B 0.97 . ?
C10 S6 1.805(4) . ?
C10 H10A 0.97 . ?
C10 H10B 0.97 . ?

loop_
_geom_torsion_atom_site_label_1
_geom_torsion_atom_site_label_2
_geom_torsion_atom_site_label_3
_geom_torsion_atom_site_label_4
_geom_torsion
_geom_torsion_site_symmetry_1
_geom_torsion_site_symmetry_2
_geom_torsion_site_symmetry_3
_geom_torsion_site_symmetry_4
_geom_torsion_publ_flag
S1 C2 C3 S2 0.1(4) . . . . ?
Se1 C2 C3 S2 -179.17(19) . . . . ?
S1 C2 C3 Se2 178.89(19) . . . . ?
Se1 C2 C3 Se2 -0.4(5) . . . . ?
S2 C1 C6 S4 178.4(2) . . . . ?
S1 C1 C6 S4 -1.4(5) . . . . ?
S2 C1 C6 S3 -1.9(5) . . . . ?
S1 C1 C6 S3 178.3(2) . . . . ?
S5 C7 C8 S4 178.6(2) . . . . ?
S3 C7 C8 S4 -0.7(4) . . . . ?
S5 C7 C8 S6 -3.5(6) . . . . ?
S3 C7 C8 S6 177.1(2) . . . . ?
S5 C9 C10 S6 -64.8(4) . . . . ?
C6 C1 S1 C2 179.5(3) . . . . ?
S2 C1 S1 C2 -0.3(3) . . . . ?
C3 C2 S1 C1 0.1(3) . . . . ?
Se1 C2 S1 C1 179.4(2) . . . . ?
C6 C1 S2 C3 -179.5(3) . . . . ?
S1 C1 S2 C3 0.3(3) . . . . ?
C2 C3 S2 C1 -0.3(3) . . . . ?
Se2 C3 S2 C1 -179.1(2) . . . . ?
C1 C6 S3 C7 178.7(3) . . . . ?
S4 C6 S3 C7 -1.6(3) . . . . ?
C8 C7 S3 C6 1.4(3) . . . . ?
S5 C7 S3 C6 -178.1(2) . . . . ?
C1 C6 S4 C8 -179.0(3) . . . . ?
S3 C6 S4 C8 1.3(3) . . . . ?
C7 C8 S4 C6 -0.4(3) . . . . ?
S6 C8 S4 C6 -178.3(2) . . . . ?
C8 C7 S5 C9 12.6(4) . . . . ?
S3 C7 S5 C9 -168.1(2) . . . . ?
C10 C9 S5 C7 22.1(4) . . . . ?
C7 C8 S6 C10 -31.2(4) . . . . ?
S4 C8 S6 C10 146.6(2) . . . . ?
C9 C10 S6 C8 65.7(3) . . . . ?
C3 C2 Se1 C4 -170.9(3) . . . . ?
S1 C2 Se1 C4 9.8(3) . . . . ?
C2 C3 Se2 C5 173.5(3) . . . . ?
S2 C3 Se2 C5 -7.8(3) . . . . ?
